data_7016169
loop_
_publ_author_name
'Oztopcu, Ozg\"ur'
'Mereiter, Kurt'
'Puchberger, Michael'
'Kirchner, Karl A.'

_publ_section_title
;
 Tri- and tetracoordinate copper(i) complexes bearing bidentate
 soft/hard SN and SeN ligands based on 2-aminopyridine.
;
_journal_issue 26
_journal_name_full 'Dalton transactions (Cambridge, England : 2003)'
_journal_page_first 7008
_journal_page_last 7021
_journal_paper_doi 10.1039/c1dt10377f
_journal_volume 40
_journal_year 2011
_chemical_formula_moiety 'C11 H19 Br Cu N2 P S'
_chemical_formula_sum 'C11 H19 Br Cu N2 P S'
_chemical_formula_weight 385.76
_chemical_name_common '1449 (CuBr(SPN-iPr)) at 296K'
_chemical_name_systematic
;
?
;
_space_group_IT_number 14
_symmetry_cell_setting monoclinic
_symmetry_space_group_name_Hall '-P 2ybc'
_symmetry_space_group_name_H-M 'P 1 21/c 1'
_atom_sites_solution_hydrogens geom
_atom_sites_solution_primary direct
_atom_sites_solution_secondary difmap
_audit_creation_method SHELXL-97
_cell_angle_alpha 90.00
_cell_angle_beta 92.938(1)
_cell_angle_gamma 90.00
_cell_formula_units_Z 4
_cell_length_a 10.4358(3)
_cell_length_b 12.6065(4)
_cell_length_c 11.7714(3)
_cell_measurement_reflns_used 7163
_cell_measurement_temperature 296(2)
_cell_measurement_theta_max 27.23
_cell_measurement_theta_min 2.54
_cell_volume 1546.60(8)
_computing_cell_refinement 'Bruker SAINT'
_computing_data_collection 'Bruker APEX2'
_computing_data_reduction 'Bruker SAINT, SADABS, XPREP'
_computing_molecular_graphics 'Bruker SHELXTL'
_computing_publication_material 'Bruker SHELXTL'
_computing_structure_refinement 'SHELXL-97 (Sheldrick, 2008)'
_computing_structure_solution 'SHELXS-97 (Sheldrick, 2008)'
_diffrn_ambient_temperature 296(2)
_diffrn_measured_fraction_theta_full 0.996
_diffrn_measured_fraction_theta_max 0.996
_diffrn_measurement_device_type 'Bruker Kappa APEX-II CCD'
_diffrn_measurement_method '\f and \w scans'
_diffrn_radiation_type MoK\a
_diffrn_radiation_wavelength 0.71073
_diffrn_reflns_av_R_equivalents 0.0340
_diffrn_reflns_av_sigmaI/netI 0.0278
_diffrn_reflns_limit_h_max 12
_diffrn_reflns_limit_h_min -13
_diffrn_reflns_limit_k_max 16
_diffrn_reflns_limit_k_min -16
_diffrn_reflns_limit_l_max 15
_diffrn_reflns_limit_l_min -14
_diffrn_reflns_number 21214
_diffrn_reflns_theta_full 27.55
_diffrn_reflns_theta_max 27.55
_diffrn_reflns_theta_min 2.37
_diffrn_standards_decay_% 0
_exptl_absorpt_coefficient_mu 4.216
_exptl_absorpt_correction_T_max 0.88
_exptl_absorpt_correction_T_min 0.75
_exptl_absorpt_correction_type multi-scan
_exptl_absorpt_process_details 'program SADABS'
_exptl_crystal_colour colourless
_exptl_crystal_density_diffrn 1.657
_exptl_crystal_density_method 'not measured'
_exptl_crystal_description needle
_exptl_crystal_F_000 776
_exptl_crystal_size_max 0.58
_exptl_crystal_size_mid 0.04
_exptl_crystal_size_min 0.03
_refine_diff_density_max 0.325
_refine_diff_density_min -0.240
_refine_diff_density_rms 0.061
_refine_ls_extinction_method none
_refine_ls_goodness_of_fit_ref 1.010
_refine_ls_hydrogen_treatment constr
_refine_ls_matrix_type full
_refine_ls_number_parameters 158
_refine_ls_number_reflns 3559
_refine_ls_number_restraints 0
_refine_ls_restrained_S_all 1.010
_refine_ls_R_factor_all 0.0446
_refine_ls_R_factor_gt 0.0246
_refine_ls_shift/su_max 0.000
_refine_ls_shift/su_mean 0.000
_refine_ls_structure_factor_coef Fsqd
_refine_ls_weighting_details 'calc w=1/[\s^2^(Fo^2^)+(0.0202P)^2^+0.7214P] where P=(Fo^2^+2Fc^2^)/3'
_refine_ls_weighting_scheme calc
_refine_ls_wR_factor_gt 0.0479
_refine_ls_wR_factor_ref 0.0543
_reflns_number_gt 2702
_reflns_number_total 3559
_reflns_threshold_expression >2sigma(I)
_cod_data_source_file c1dt10377f.txt
_cod_data_source_block 3b-1449
_cod_depositor_comments
;
The following automatic conversions were performed:

'_symmetry_cell_setting' value 'Monoclinic' changed to 'monoclinic'
according to /home/saulius/struct/CIF-dictionaries/cif_core.dic
dictionary named 'cif_core.dic' version 2.4.1 from 2010-06-29.

Automatic conversion script
Id: cif_fix_values 1715 2011-07-08 13:25:40Z adriana 
;
_cod_original_sg_symbol_H-M 'P2(1)/c '
_cod_database_code 7016169

loop_
_symmetry_equiv_pos_as_xyz
'x, y, z'
'-x, y+1/2, -z+1/2'
'-x, -y, -z'
'x, -y-1/2, z-1/2'

loop_
_atom_site_label
_atom_site_type_symbol
_atom_site_fract_x
_atom_site_fract_y
_atom_site_fract_z
_atom_site_U_iso_or_equiv
_atom_site_adp_type
_atom_site_occupancy
_atom_site_symmetry_multiplicity
_atom_site_calc_flag
_atom_site_refinement_flags
_atom_site_disorder_assembly
_atom_site_disorder_group
Br1 Br 0.28764(2) 0.006166(18) 0.002006(19) 0.04047(8) Uani 1 1 d . . .
Cu1 Cu 0.25465(3) 0.07544(2) 0.18137(2) 0.04151(9) Uani 1 1 d . . .
P1 P 0.16389(5) 0.16571(5) 0.40490(5) 0.03206(13) Uani 1 1 d . . .
S1 S 0.07612(6) 0.09465(5) 0.27158(5) 0.04538(16) Uani 1 1 d . . .
N1 N 0.41111(18) 0.14753(15) 0.25525(15) 0.0377(4) Uani 1 1 d . . .
N2 N 0.28794(16) 0.24513(14) 0.38027(15) 0.0340(4) Uani 1 1 d . . .
H2 H 0.2779 0.3097 0.4017 0.041 Uiso 1 1 calc R . .
C1 C 0.4042(2) 0.22598(17) 0.33151(17) 0.0315(5) Uani 1 1 d . . .
C2 C 0.5093(2) 0.28992(19) 0.3611(2) 0.0424(6) Uani 1 1 d . . .
H2A H 0.5022 0.3444 0.4136 0.051 Uiso 1 1 calc R . .
C3 C 0.6228(2) 0.2718(2) 0.3123(2) 0.0538(7) Uani 1 1 d . . .
H3 H 0.6935 0.3145 0.3304 0.065 Uiso 1 1 calc R . .
C4 C 0.6322(3) 0.1894(2) 0.2356(2) 0.0564(7) Uani 1 1 d . . .
H4 H 0.7092 0.1748 0.2024 0.068 Uiso 1 1 calc R . .
C5 C 0.5250(2) 0.1302(2) 0.2099(2) 0.0476(6) Uani 1 1 d . . .
H5 H 0.5311 0.0748 0.1582 0.057 Uiso 1 1 calc R . .
C6 C 0.2191(2) 0.06875(19) 0.5113(2) 0.0460(6) Uani 1 1 d . . .
H6 H 0.1430 0.0306 0.5347 0.055 Uiso 1 1 calc R . .
C7 C 0.3091(3) -0.0138(2) 0.4645(3) 0.0602(8) Uani 1 1 d . . .
H7A H 0.3872 0.0200 0.4443 0.090 Uiso 1 1 calc R . .
H7B H 0.2686 -0.0465 0.3983 0.090 Uiso 1 1 calc R . .
H7C H 0.3281 -0.0669 0.5213 0.090 Uiso 1 1 calc R . .
C8 C 0.2786(4) 0.1233(3) 0.6178(2) 0.0828(11) Uani 1 1 d . . .
H8A H 0.2999 0.0709 0.6749 0.124 Uiso 1 1 calc R . .
H8B H 0.2183 0.1728 0.6465 0.124 Uiso 1 1 calc R . .
H8C H 0.3550 0.1603 0.5988 0.124 Uiso 1 1 calc R . .
C9 C 0.0559(2) 0.25913(19) 0.4687(2) 0.0404(5) Uani 1 1 d . . .
H9 H 0.1045 0.2965 0.5299 0.048 Uiso 1 1 calc R . .
C10 C -0.0556(3) 0.2013(2) 0.5214(3) 0.0635(8) Uani 1 1 d . . .
H10A H -0.1115 0.2521 0.5540 0.095 Uiso 1 1 calc R . .
H10B H -0.0226 0.1539 0.5796 0.095 Uiso 1 1 calc R . .
H10C H -0.1027 0.1615 0.4636 0.095 Uiso 1 1 calc R . .
C11 C 0.0070(3) 0.3417(2) 0.3821(2) 0.0561(7) Uani 1 1 d . . .
H11A H -0.0422 0.3072 0.3217 0.084 Uiso 1 1 calc R . .
H11B H 0.0785 0.3778 0.3515 0.084 Uiso 1 1 calc R . .
H11C H -0.0462 0.3921 0.4187 0.084 Uiso 1 1 calc R . .

loop_
_atom_site_aniso_label
_atom_site_aniso_U_11
_atom_site_aniso_U_22
_atom_site_aniso_U_33
_atom_site_aniso_U_23
_atom_site_aniso_U_13
_atom_site_aniso_U_12
Br1 0.04783(15) 0.03468(13) 0.03998(13) -0.00354(10) 0.01265(10) 0.00330(11)
Cu1 0.04609(18) 0.03822(17) 0.04081(16) -0.00778(13) 0.00802(13) -0.00133(13)
P1 0.0304(3) 0.0321(3) 0.0341(3) -0.0047(2) 0.0063(2) -0.0037(2)
S1 0.0370(3) 0.0569(4) 0.0424(3) -0.0157(3) 0.0038(3) -0.0087(3)
N1 0.0359(11) 0.0374(11) 0.0407(10) -0.0086(8) 0.0095(8) -0.0015(9)
N2 0.0321(10) 0.0261(9) 0.0448(10) -0.0099(8) 0.0110(8) -0.0022(8)
C1 0.0305(12) 0.0292(11) 0.0354(11) -0.0006(9) 0.0071(9) 0.0000(9)
C2 0.0356(14) 0.0417(14) 0.0502(14) -0.0128(11) 0.0060(11) -0.0042(11)
C3 0.0325(14) 0.0556(17) 0.0742(18) -0.0139(14) 0.0110(13) -0.0092(12)
C4 0.0356(15) 0.0655(19) 0.0700(18) -0.0172(15) 0.0206(13) 0.0000(13)
C5 0.0430(15) 0.0494(16) 0.0519(15) -0.0157(12) 0.0169(12) 0.0004(12)
C6 0.0523(16) 0.0390(14) 0.0465(14) 0.0046(11) 0.0009(12) -0.0036(12)
C7 0.0504(17) 0.0528(17) 0.078(2) 0.0189(15) 0.0069(14) 0.0061(13)
C8 0.122(3) 0.071(2) 0.0517(18) 0.0044(16) -0.0300(18) -0.004(2)
C9 0.0335(13) 0.0421(14) 0.0466(13) -0.0107(11) 0.0132(10) -0.0040(11)
C10 0.0495(17) 0.0668(19) 0.0772(19) -0.0112(16) 0.0329(15) -0.0105(15)
C11 0.0412(16) 0.0522(16) 0.0754(18) -0.0028(14) 0.0074(13) 0.0113(13)

loop_
_atom_type_symbol
_atom_type_description
_atom_type_scat_dispersion_real
_atom_type_scat_dispersion_imag
_atom_type_scat_source
C C 0.0033 0.0016 'International Tables Vol C Tables 4.2.6.8 and 6.1.1.4'
H H 0.0000 0.0000 'International Tables Vol C Tables 4.2.6.8 and 6.1.1.4'
N N 0.0061 0.0033 'International Tables Vol C Tables 4.2.6.8 and 6.1.1.4'
P P 0.1023 0.0942 'International Tables Vol C Tables 4.2.6.8 and 6.1.1.4'
S S 0.1246 0.1234 'International Tables Vol C Tables 4.2.6.8 and 6.1.1.4'
Cu Cu 0.3201 1.2651 'International Tables Vol C Tables 4.2.6.8 and 6.1.1.4'
Br Br -0.2901 2.4595 'International Tables Vol C Tables 4.2.6.8 and 6.1.1.4'

loop_
_geom_angle_atom_site_label_1
_geom_angle_atom_site_label_2
_geom_angle_atom_site_label_3
_geom_angle
_geom_angle_site_symmetry_1
_geom_angle_site_symmetry_3
_geom_angle_publ_flag
N1 Cu1 S1 115.24(5) . . ?
N1 Cu1 Br1 113.86(5) . . ?
S1 Cu1 Br1 130.27(2) . . ?
N2 P1 C9 100.68(10) . . ?
N2 P1 C6 107.46(11) . . ?
C9 P1 C6 109.36(11) . . ?
N2 P1 S1 117.50(7) . . ?
C9 P1 S1 110.31(8) . . ?
C6 P1 S1 110.90(8) . . ?
P1 S1 Cu1 93.62(3) . . ?
C1 N1 C5 117.70(19) . . ?
C1 N1 Cu1 123.28(15) . . ?
C5 N1 Cu1 117.76(15) . . ?
C1 N2 P1 131.84(15) . . ?
C1 N2 H2 114.1 . . ?
P1 N2 H2 114.1 . . ?
N1 C1 N2 118.89(19) . . ?
N1 C1 C2 121.77(19) . . ?
N2 C1 C2 119.33(19) . . ?
C3 C2 C1 119.3(2) . . ?
C3 C2 H2A 120.4 . . ?
C1 C2 H2A 120.4 . . ?
C2 C3 C4 119.6(2) . . ?
C2 C3 H3 120.2 . . ?
C4 C3 H3 120.2 . . ?
C5 C4 C3 118.1(2) . . ?
C5 C4 H4 121.0 . . ?
C3 C4 H4 121.0 . . ?
N1 C5 C4 123.6(2) . . ?
N1 C5 H5 118.2 . . ?
C4 C5 H5 118.2 . . ?
C7 C6 C8 111.8(2) . . ?
C7 C6 P1 112.86(18) . . ?
C8 C6 P1 111.22(19) . . ?
C7 C6 H6 106.9 . . ?
C8 C6 H6 106.9 . . ?
P1 C6 H6 106.9 . . ?
C6 C7 H7A 109.5 . . ?
C6 C7 H7B 109.5 . . ?
H7A C7 H7B 109.5 . . ?
C6 C7 H7C 109.5 . . ?
H7A C7 H7C 109.5 . . ?
H7B C7 H7C 109.5 . . ?
C6 C8 H8A 109.5 . . ?
C6 C8 H8B 109.5 . . ?
H8A C8 H8B 109.5 . . ?
C6 C8 H8C 109.5 . . ?
H8A C8 H8C 109.5 . . ?
H8B C8 H8C 109.5 . . ?
C11 C9 C10 111.1(2) . . ?
C11 C9 P1 111.06(16) . . ?
C10 C9 P1 111.02(18) . . ?
C11 C9 H9 107.8 . . ?
C10 C9 H9 107.8 . . ?
P1 C9 H9 107.8 . . ?
C9 C10 H10A 109.5 . . ?
C9 C10 H10B 109.5 . . ?
H10A C10 H10B 109.5 . . ?
C9 C10 H10C 109.5 . . ?
H10A C10 H10C 109.5 . . ?
H10B C10 H10C 109.5 . . ?
C9 C11 H11A 109.5 . . ?
C9 C11 H11B 109.5 . . ?
H11A C11 H11B 109.5 . . ?
C9 C11 H11C 109.5 . . ?
H11A C11 H11C 109.5 . . ?
H11B C11 H11C 109.5 . . ?

loop_
_geom_bond_atom_site_label_1
_geom_bond_atom_site_label_2
_geom_bond_distance
_geom_bond_site_symmetry_2
_geom_bond_publ_flag
Br1 Cu1 2.3267(4) . ?
Cu1 N1 2.0256(19) . ?
Cu1 S1 2.2046(7) . ?
P1 N2 1.6736(18) . ?
P1 C9 1.819(2) . ?
P1 C6 1.822(2) . ?
P1 S1 1.9892(8) . ?
N1 C1 1.340(3) . ?
N1 C5 1.346(3) . ?
N2 C1 1.390(3) . ?
N2 H2 0.8600 . ?
C1 C2 1.391(3) . ?
C2 C3 1.362(3) . ?
C2 H2A 0.9300 . ?
C3 C4 1.383(4) . ?
C3 H3 0.9300 . ?
C4 C5 1.366(4) . ?
C4 H4 0.9300 . ?
C5 H5 0.9300 . ?
C6 C7 1.524(4) . ?
C6 C8 1.533(4) . ?
C6 H6 0.9800 . ?
C7 H7A 0.9600 . ?
C7 H7B 0.9600 . ?
C7 H7C 0.9600 . ?
C8 H8A 0.9600 . ?
C8 H8B 0.9600 . ?
C8 H8C 0.9600 . ?
C9 C11 1.526(4) . ?
C9 C10 1.531(3) . ?
C9 H9 0.9800 . ?
C10 H10A 0.9600 . ?
C10 H10B 0.9600 . ?
C10 H10C 0.9600 . ?
C11 H11A 0.9600 . ?
C11 H11B 0.9600 . ?
C11 H11C 0.9600 . ?

loop_
_geom_hbond_atom_site_label_D
_geom_hbond_atom_site_label_H
_geom_hbond_atom_site_label_A
_geom_hbond_distance_DH
_geom_hbond_distance_HA
_geom_hbond_distance_DA
_geom_hbond_angle_DHA
_geom_hbond_site_symmetry_A
N2 H2 Br1 0.86 2.60 3.4473(17) 167.0 4_566

loop_
_geom_torsion_atom_site_label_1
_geom_torsion_atom_site_label_2
_geom_torsion_atom_site_label_3
_geom_torsion_atom_site_label_4
_geom_torsion
_geom_torsion_site_symmetry_1
_geom_torsion_site_symmetry_2
_geom_torsion_site_symmetry_3
_geom_torsion_site_symmetry_4
_geom_torsion_publ_flag
N2 P1 S1 Cu1 34.77(8) . . . . ?
C9 P1 S1 Cu1 149.32(8) . . . . ?
C6 P1 S1 Cu1 -89.35(9) . . . . ?
N1 Cu1 S1 P1 -6.90(7) . . . . ?
Br1 Cu1 S1 P1 -177.10(2) . . . . ?
S1 Cu1 N1 C1 -19.29(19) . . . . ?
Br1 Cu1 N1 C1 152.55(15) . . . . ?
S1 Cu1 N1 C5 173.87(16) . . . . ?
Br1 Cu1 N1 C5 -14.3(2) . . . . ?
C9 P1 N2 C1 -179.2(2) . . . . ?
C6 P1 N2 C1 66.4(2) . . . . ?
S1 P1 N2 C1 -59.5(2) . . . . ?
C5 N1 C1 N2 -179.6(2) . . . . ?
Cu1 N1 C1 N2 13.6(3) . . . . ?
C5 N1 C1 C2 1.8(3) . . . . ?
Cu1 N1 C1 C2 -165.01(17) . . . . ?
P1 N2 C1 N1 27.4(3) . . . . ?
P1 N2 C1 C2 -153.95(19) . . . . ?
N1 C1 C2 C3 -0.7(4) . . . . ?
N2 C1 C2 C3 -179.3(2) . . . . ?
C1 C2 C3 C4 -0.9(4) . . . . ?
C2 C3 C4 C5 1.3(4) . . . . ?
C1 N1 C5 C4 -1.5(4) . . . . ?
Cu1 N1 C5 C4 166.1(2) . . . . ?
C3 C4 C5 N1 -0.1(4) . . . . ?
N2 P1 C6 C7 -72.3(2) . . . . ?
C9 P1 C6 C7 179.23(19) . . . . ?
S1 P1 C6 C7 57.3(2) . . . . ?
N2 P1 C6 C8 54.2(2) . . . . ?
C9 P1 C6 C8 -54.2(2) . . . . ?
S1 P1 C6 C8 -176.10(19) . . . . ?
N2 P1 C9 C11 67.22(18) . . . . ?
C6 P1 C9 C11 -179.83(17) . . . . ?
S1 P1 C9 C11 -57.60(18) . . . . ?
N2 P1 C9 C10 -168.62(19) . . . . ?
C6 P1 C9 C10 -55.7(2) . . . . ?
S1 P1 C9 C10 66.6(2) . . . . ?
